data_7216666
loop_
_publ_author_name
'Aaker\"oy, Christer B.'
'Wijethunga, Tharanga K.'
'Haj, Mohammad Abul'
'Desper, John'
'Moore, Curtis'

_publ_section_title
;
 The structural landscape of heteroaryl-2-imidazoles: competing halogen-
 and hydrogen-bond interactions
;
_journal_issue 31
_journal_name_full CrystEngComm
_journal_page_first 7218
_journal_paper_doi 10.1039/C4CE00803K
_journal_volume 16
_journal_year 2014
_chemical_formula_moiety
;
(C8 H7 N3) (C6 F4 I2)
;
_chemical_formula_sum 'C14 H7 F4 I2 N3'
_chemical_formula_weight 547.03
_chemical_name_systematic
;
TW-1-R38 2-(2-pyridyl)-imidazole, 1,4-diiodotetrafluorobenzene
;
_space_group_IT_number 2
_symmetry_cell_setting triclinic
_symmetry_space_group_name_Hall '-P 1'
_symmetry_space_group_name_H-M 'P -1'
_atom_sites_solution_hydrogens geom
_atom_sites_solution_primary direct
_atom_sites_solution_secondary difmap
_audit_creation_method SHELXL-97
_cell_angle_alpha 106.841(2)
_cell_angle_beta 92.190(2)
_cell_angle_gamma 106.005(2)
_cell_formula_units_Z 4
_cell_length_a 9.3920(5)
_cell_length_b 10.5244(6)
_cell_length_c 17.4011(10)
_cell_measurement_reflns_used 9888
_cell_measurement_temperature 120(2)
_cell_measurement_theta_max 30.99
_cell_measurement_theta_min 2.44
_cell_volume 1569.34(15)
_computing_cell_refinement 'Bruker SAINT'
_computing_data_collection 'Bruker APEX2'
_computing_data_reduction 'Bruker SAINT'
_computing_molecular_graphics 'Bruker SHELXTL'
_computing_publication_material 'Bruker SHELXTL'
_computing_structure_refinement 'SHELXL-97 (Sheldrick, 2008)'
_computing_structure_solution 'SHELXS-97 (Sheldrick, 2008)'
_diffrn_ambient_temperature 120(2)
_diffrn_measured_fraction_theta_full 0.953
_diffrn_measured_fraction_theta_max 0.929
_diffrn_measurement_device_type 'Bruker APEX-II CCD'
_diffrn_measurement_method '\f and \w scans'
_diffrn_radiation_monochromator graphite
_diffrn_radiation_source 'fine-focus sealed tube'
_diffrn_radiation_type MoK\a
_diffrn_radiation_wavelength 0.71073
_diffrn_reflns_av_R_equivalents 0.0245
_diffrn_reflns_av_sigmaI/netI 0.0303
_diffrn_reflns_limit_h_max 13
_diffrn_reflns_limit_h_min -13
_diffrn_reflns_limit_k_max 15
_diffrn_reflns_limit_k_min -15
_diffrn_reflns_limit_l_max 24
_diffrn_reflns_limit_l_min -25
_diffrn_reflns_number 23253
_diffrn_reflns_theta_full 30.00
_diffrn_reflns_theta_max 31.00
_diffrn_reflns_theta_min 2.09
_exptl_absorpt_coefficient_mu 4.050
_exptl_absorpt_correction_T_max 0.7376
_exptl_absorpt_correction_T_min 0.4190
_exptl_absorpt_correction_type multi-scan
_exptl_absorpt_process_details SADABS
_exptl_crystal_colour colourless
_exptl_crystal_density_diffrn 2.315
_exptl_crystal_density_method 'not measured'
_exptl_crystal_description prism
_exptl_crystal_F_000 1016
_exptl_crystal_size_max 0.26
_exptl_crystal_size_mid 0.14
_exptl_crystal_size_min 0.08
_refine_diff_density_max 2.605
_refine_diff_density_min -2.554
_refine_diff_density_rms 0.131
_refine_ls_extinction_method none
_refine_ls_goodness_of_fit_ref 1.056
_refine_ls_hydrogen_treatment mixed
_refine_ls_matrix_type full
_refine_ls_number_parameters 421
_refine_ls_number_reflns 9317
_refine_ls_number_restraints 0
_refine_ls_restrained_S_all 1.056
_refine_ls_R_factor_all 0.0321
_refine_ls_R_factor_gt 0.0270
_refine_ls_shift/su_max 0.002
_refine_ls_shift/su_mean 0.000
_refine_ls_structure_factor_coef Fsqd
_refine_ls_weighting_details 'calc w=1/[\s^2^(Fo^2^)+(0.0300P)^2^+2.0000P] where P=(Fo^2^+2Fc^2^)/3'
_refine_ls_weighting_scheme calc
_refine_ls_wR_factor_gt 0.0654
_refine_ls_wR_factor_ref 0.0688
_reflns_number_gt 8146
_reflns_number_total 9317
_reflns_threshold_expression >2sigma(I)
_cod_data_source_file c4ce00803k2.cif
_cod_data_source_block A3D8
_cod_depositor_comments
;
The following automatic conversions were performed:

'_symmetry_cell_setting' value 'Triclinic' changed to 'triclinic'
according to
/usr/data/users/saulius/crontab/automatic-downloads/rss-feeds/RSC/lib/dictionaries/cif_core.dic
dictionary named 'cif_core.dic' version 2.4.2 from 2011-04-26.

Automatic conversion script
Id: cif_fix_values 2281 2013-09-26 08:29:07Z andrius 

 Adding full bibliography for 7216657--7216671.cif.
;
_cod_original_sg_symbol_H-M P-1
_cod_database_code 7216666

loop_
_symmetry_equiv_pos_as_xyz
'x, y, z'
'-x, -y, -z'

loop_
_atom_site_label
_atom_site_type_symbol
_atom_site_fract_x
_atom_site_fract_y
_atom_site_fract_z
_atom_site_U_iso_or_equiv
_atom_site_adp_type
_atom_site_occupancy
_atom_site_symmetry_multiplicity
_atom_site_calc_flag
_atom_site_refinement_flags
N11 N 0.2055(3) 0.2586(3) 0.73188(14) 0.0173(4) Uani 1 1 d .
H11 H 0.174(4) 0.277(4) 0.774(2) 0.021 Uiso 1 1 d .
C12 C 0.2086(3) 0.3160(3) 0.67148(15) 0.0153(5) Uani 1 1 d .
N13 N 0.2949(3) 0.2722(2) 0.61776(13) 0.0174(4) Uani 1 1 d .
C14 C 0.3484(3) 0.1820(3) 0.64539(17) 0.0196(5) Uani 1 1 d .
H14A H 0.4131 0.1330 0.6191 0.024 Uiso 1 1 calc R
C15 C 0.2948(3) 0.1731(3) 0.71623(17) 0.0194(5) Uani 1 1 d .
H15A H 0.3153 0.1190 0.7480 0.023 Uiso 1 1 calc R
N21 N 0.0289(3) 0.4322(3) 0.72182(14) 0.0199(5) Uani 1 1 d .
C22 C 0.1271(3) 0.4147(3) 0.66800(15) 0.0150(5) Uani 1 1 d .
C23 C 0.1516(3) 0.4858(3) 0.61134(17) 0.0211(5) Uani 1 1 d .
H23A H 0.2216 0.4711 0.5743 0.025 Uiso 1 1 calc R
C24 C 0.0721(4) 0.5783(3) 0.60979(19) 0.0252(6) Uani 1 1 d .
H24A H 0.0861 0.6274 0.5713 0.030 Uiso 1 1 calc R
C25 C -0.0282(4) 0.5980(3) 0.6653(2) 0.0274(6) Uani 1 1 d .
H25A H -0.0836 0.6614 0.6660 0.033 Uiso 1 1 calc R
C26 C -0.0452(3) 0.5232(3) 0.71924(18) 0.0247(6) Uani 1 1 d .
H26A H -0.1140 0.5371 0.7571 0.030 Uiso 1 1 calc R
N31 N 0.8521(3) 0.3031(3) -0.16954(14) 0.0193(5) Uani 1 1 d .
H31 H 0.911(4) 0.330(4) -0.202(2) 0.023 Uiso 1 1 d .
C32 C 0.8843(3) 0.3010(3) -0.09325(15) 0.0157(5) Uani 1 1 d .
N33 N 0.7601(3) 0.2603(3) -0.06106(14) 0.0199(5) Uani 1 1 d .
C34 C 0.6456(3) 0.2351(3) -0.11997(18) 0.0245(6) Uani 1 1 d .
H34A H 0.5425 0.2040 -0.1146 0.029 Uiso 1 1 calc R
C35 C 0.6998(3) 0.2610(3) -0.18718(17) 0.0233(6) Uani 1 1 d .
H35A H 0.6437 0.2517 -0.2361 0.028 Uiso 1 1 calc R
N41 N 1.1447(3) 0.3399(3) -0.10275(14) 0.0182(4) Uani 1 1 d .
C42 C 1.0363(3) 0.3343(3) -0.05431(15) 0.0150(5) Uani 1 1 d .
C43 C 1.0650(3) 0.3568(3) 0.02833(16) 0.0189(5) Uani 1 1 d .
H43A H 0.9866 0.3545 0.0613 0.023 Uiso 1 1 calc R
C44 C 1.2106(3) 0.3824(3) 0.06155(16) 0.0200(5) Uani 1 1 d .
H44A H 1.2332 0.3962 0.1176 0.024 Uiso 1 1 calc R
C45 C 1.3222(3) 0.3877(3) 0.01227(18) 0.0219(5) Uani 1 1 d .
H45A H 1.4227 0.4047 0.0335 0.026 Uiso 1 1 calc R
C46 C 1.2839(3) 0.3677(3) -0.06906(17) 0.0210(5) Uani 1 1 d .
H46A H 1.3614 0.3742 -0.1026 0.025 Uiso 1 1 calc R
C51 C 0.4601(3) 0.2799(3) 0.35232(15) 0.0173(5) Uani 1 1 d .
I1 I 0.382969(18) 0.284633(18) 0.464671(10) 0.01703(4) Uani 1 1 d .
C52 C 0.5233(3) 0.1781(3) 0.31380(17) 0.0209(5) Uani 1 1 d .
F52 F 0.5290(2) 0.0770(2) 0.34585(11) 0.0299(4) Uani 1 1 d .
C53 C 0.5799(3) 0.1757(3) 0.24161(17) 0.0220(6) Uani 1 1 d .
F53 F 0.6415(2) 0.0749(2) 0.20863(11) 0.0327(4) Uani 1 1 d .
C54 C 0.5753(3) 0.2736(3) 0.20388(15) 0.0179(5) Uani 1 1 d .
I2 I 0.662501(19) 0.267682(19) 0.094363(10) 0.01841(5) Uani 1 1 d .
C55 C 0.5090(3) 0.3734(3) 0.24163(16) 0.0177(5) Uani 1 1 d .
F55 F 0.4975(2) 0.47130(18) 0.20796(10) 0.0226(3) Uani 1 1 d .
C56 C 0.4534(3) 0.3773(3) 0.31462(16) 0.0169(5) Uani 1 1 d .
F56 F 0.38964(19) 0.47664(18) 0.34742(10) 0.0225(3) Uani 1 1 d .
C61 C 0.9010(3) 0.0809(3) 0.51567(16) 0.0192(5) Uani 1 1 d .
I3 I 0.74557(2) 0.18989(2) 0.536688(12) 0.02488(5) Uani 1 1 d .
C62 C 0.9373(3) 0.0188(3) 0.57050(16) 0.0183(5) Uani 1 1 d .
F62 F 0.87769(19) 0.03515(18) 0.64040(10) 0.0228(3) Uani 1 1 d .
C66 C 0.9663(3) 0.0613(3) 0.44495(16) 0.0183(5) Uani 1 1 d .
F66 F 0.9384(2) 0.12094(19) 0.38990(10) 0.0246(4) Uani 1 1 d .
C71 C 0.9574(3) -0.0214(3) 0.91819(16) 0.0217(5) Uani 1 1 d .
I4 I 0.89703(4) -0.04981(2) 0.797548(12) 0.04370(7) Uani 1 1 d .
C72 C 0.8523(3) -0.0390(3) 0.97001(18) 0.0210(5) Uani 1 1 d .
F72 F 0.7068(2) -0.0799(2) 0.94199(14) 0.0394(5) Uani 1 1 d .
C76 C 1.1065(3) 0.0198(3) 0.94979(17) 0.0210(5) Uani 1 1 d .
F76 F 1.2141(2) 0.0428(2) 0.90254(13) 0.0376(5) Uani 1 1 d .

loop_
_atom_site_aniso_label
_atom_site_aniso_U_11
_atom_site_aniso_U_22
_atom_site_aniso_U_33
_atom_site_aniso_U_23
_atom_site_aniso_U_13
_atom_site_aniso_U_12
N11 0.0190(10) 0.0221(11) 0.0143(10) 0.0079(9) 0.0049(8) 0.0087(9)
C12 0.0167(11) 0.0151(11) 0.0131(11) 0.0054(9) 0.0024(8) 0.0022(9)
N13 0.0187(10) 0.0198(11) 0.0152(10) 0.0060(8) 0.0074(8) 0.0069(9)
C14 0.0196(12) 0.0200(13) 0.0205(12) 0.0061(10) 0.0042(10) 0.0078(10)
C15 0.0211(12) 0.0199(13) 0.0197(12) 0.0077(10) 0.0018(10) 0.0084(11)
N21 0.0207(11) 0.0241(12) 0.0177(10) 0.0075(9) 0.0054(8) 0.0097(9)
C22 0.0153(11) 0.0150(11) 0.0142(11) 0.0046(9) 0.0020(8) 0.0037(9)
C23 0.0237(13) 0.0229(14) 0.0202(12) 0.0092(11) 0.0092(10) 0.0090(11)
C24 0.0323(15) 0.0227(14) 0.0292(15) 0.0153(12) 0.0100(12) 0.0134(12)
C25 0.0338(16) 0.0256(15) 0.0311(15) 0.0128(12) 0.0104(12) 0.0167(13)
C26 0.0281(14) 0.0313(16) 0.0233(13) 0.0118(12) 0.0135(11) 0.0176(13)
N31 0.0181(11) 0.0272(12) 0.0141(10) 0.0089(9) 0.0042(8) 0.0065(9)
C32 0.0160(11) 0.0191(12) 0.0133(11) 0.0068(9) 0.0031(8) 0.0054(10)
N33 0.0164(10) 0.0264(12) 0.0170(10) 0.0081(9) 0.0039(8) 0.0051(9)
C34 0.0170(12) 0.0341(16) 0.0228(13) 0.0116(12) 0.0041(10) 0.0052(12)
C35 0.0176(12) 0.0324(16) 0.0209(13) 0.0098(11) 0.0010(10) 0.0079(11)
N41 0.0166(10) 0.0220(11) 0.0167(10) 0.0060(9) 0.0048(8) 0.0067(9)
C42 0.0166(11) 0.0148(11) 0.0149(11) 0.0054(9) 0.0040(9) 0.0056(9)
C43 0.0184(12) 0.0233(13) 0.0171(12) 0.0077(10) 0.0040(9) 0.0078(10)
C44 0.0232(13) 0.0228(14) 0.0130(11) 0.0052(10) -0.0008(9) 0.0060(11)
C45 0.0173(12) 0.0237(14) 0.0239(13) 0.0060(11) -0.0015(10) 0.0072(11)
C46 0.0166(12) 0.0268(14) 0.0218(13) 0.0091(11) 0.0069(10) 0.0079(11)
C51 0.0166(11) 0.0210(13) 0.0144(11) 0.0061(10) 0.0046(9) 0.0049(10)
I1 0.01790(8) 0.01859(8) 0.01404(8) 0.00503(6) 0.00550(6) 0.00421(6)
C52 0.0287(14) 0.0226(14) 0.0169(12) 0.0104(10) 0.0072(10) 0.0113(11)
F52 0.0504(12) 0.0289(9) 0.0245(9) 0.0173(8) 0.0165(8) 0.0229(9)
C53 0.0279(14) 0.0258(14) 0.0169(12) 0.0065(11) 0.0096(10) 0.0146(12)
F53 0.0540(12) 0.0364(11) 0.0257(9) 0.0172(8) 0.0243(8) 0.0318(10)
C54 0.0170(11) 0.0239(13) 0.0142(11) 0.0077(10) 0.0053(9) 0.0060(10)
I2 0.01766(8) 0.02452(9) 0.01540(8) 0.00916(6) 0.00577(6) 0.00644(7)
C55 0.0172(12) 0.0204(13) 0.0170(11) 0.0089(10) 0.0013(9) 0.0049(10)
F55 0.0287(9) 0.0239(9) 0.0207(8) 0.0132(7) 0.0049(6) 0.0098(7)
C56 0.0141(11) 0.0180(12) 0.0176(12) 0.0036(10) 0.0024(9) 0.0052(10)
F56 0.0247(8) 0.0235(8) 0.0237(8) 0.0082(7) 0.0082(6) 0.0126(7)
C61 0.0187(12) 0.0199(13) 0.0178(12) 0.0065(10) 0.0003(9) 0.0033(10)
I3 0.02439(9) 0.02739(10) 0.02609(10) 0.01029(8) 0.00542(7) 0.01050(8)
C62 0.0193(12) 0.0187(13) 0.0151(11) 0.0077(10) 0.0027(9) 0.0005(10)
F62 0.0271(8) 0.0278(9) 0.0155(7) 0.0094(7) 0.0068(6) 0.0080(7)
C66 0.0210(12) 0.0180(12) 0.0147(11) 0.0084(10) 0.0002(9) 0.0010(10)
F66 0.0316(9) 0.0280(9) 0.0203(8) 0.0152(7) 0.0041(7) 0.0103(8)
C71 0.0334(15) 0.0180(13) 0.0133(11) 0.0023(10) 0.0008(10) 0.0100(11)
I4 0.0863(2) 0.02765(12) 0.01465(9) 0.00238(8) -0.00709(10) 0.01934(12)
C72 0.0187(12) 0.0186(13) 0.0248(13) 0.0059(11) 0.0009(10) 0.0055(10)
F72 0.0207(9) 0.0364(11) 0.0581(14) 0.0168(10) -0.0072(9) 0.0031(8)
C76 0.0265(14) 0.0203(13) 0.0200(12) 0.0086(10) 0.0133(10) 0.0092(11)
F76 0.0428(11) 0.0373(11) 0.0459(12) 0.0225(10) 0.0331(10) 0.0191(9)

loop_
_atom_type_symbol
_atom_type_description
_atom_type_scat_dispersion_real
_atom_type_scat_dispersion_imag
_atom_type_scat_source
C C 0.0033 0.0016 'International Tables Vol C Tables 4.2.6.8 and 6.1.1.4'
H H 0.0000 0.0000 'International Tables Vol C Tables 4.2.6.8 and 6.1.1.4'
N N 0.0061 0.0033 'International Tables Vol C Tables 4.2.6.8 and 6.1.1.4'
F F 0.0171 0.0103 'International Tables Vol C Tables 4.2.6.8 and 6.1.1.4'
I I -0.4742 1.8119 'International Tables Vol C Tables 4.2.6.8 and 6.1.1.4'

loop_
_geom_angle_atom_site_label_1
_geom_angle_atom_site_label_2
_geom_angle_atom_site_label_3
_geom_angle
_geom_angle_site_symmetry_1
_geom_angle_site_symmetry_3
C12 N11 C15 107.5(2) . .
C12 N11 H11 130(3) . .
C15 N11 H11 121(3) . .
N13 C12 N11 111.4(2) . .
N13 C12 C22 125.4(2) . .
N11 C12 C22 123.2(2) . .
C12 N13 C14 105.3(2) . .
C12 N13 I1 141.85(18) . .
C14 N13 I1 112.60(16) . .
C15 C14 N13 110.1(2) . .
C15 C14 H14A 124.9 . .
N13 C14 H14A 124.9 . .
C14 C15 N11 105.7(2) . .
C14 C15 H15A 127.1 . .
N11 C15 H15A 127.1 . .
C26 N21 C22 117.0(2) . .
N21 C22 C23 122.6(2) . .
N21 C22 C12 116.8(2) . .
C23 C22 C12 120.5(2) . .
C24 C23 C22 118.9(3) . .
C24 C23 H23A 120.5 . .
C22 C23 H23A 120.5 . .
C23 C24 C25 118.9(3) . .
C23 C24 H24A 120.5 . .
C25 C24 H24A 120.5 . .
C26 C25 C24 118.2(3) . .
C26 C25 H25A 120.9 . .
C24 C25 H25A 120.9 . .
N21 C26 C25 124.3(3) . .
N21 C26 H26A 117.9 . .
C25 C26 H26A 117.9 . .
C32 N31 C35 107.4(2) . .
C32 N31 H31 130(2) . .
C35 N31 H31 123(2) . .
N33 C32 N31 111.1(2) . .
N33 C32 C42 125.5(2) . .
N31 C32 C42 123.4(2) . .
C32 N33 C34 105.1(2) . .
C32 N33 I2 139.99(18) . .
C34 N33 I2 113.08(17) . .
C35 C34 N33 110.7(2) . .
C35 C34 H34A 124.7 . .
N33 C34 H34A 124.7 . .
C34 C35 N31 105.7(2) . .
C34 C35 H35A 127.1 . .
N31 C35 H35A 127.1 . .
C46 N41 C42 117.7(2) . .
N41 C42 C43 122.6(2) . .
N41 C42 C32 116.4(2) . .
C43 C42 C32 121.0(2) . .
C44 C43 C42 118.5(2) . .
C44 C43 H43A 120.7 . .
C42 C43 H43A 120.7 . .
C45 C44 C43 119.2(2) . .
C45 C44 H44A 120.4 . .
C43 C44 H44A 120.4 . .
C44 C45 C46 118.3(3) . .
C44 C45 H45A 120.8 . .
C46 C45 H45A 120.8 . .
N41 C46 C45 123.6(3) . .
N41 C46 H46A 118.2 . .
C45 C46 H46A 118.2 . .
C56 C51 C52 117.2(2) . .
C56 C51 I1 122.63(19) . .
C52 C51 I1 120.2(2) . .
C51 I1 N13 174.26(9) . .
F52 C52 C53 118.2(2) . .
F52 C52 C51 120.4(2) . .
C53 C52 C51 121.4(3) . .
F53 C53 C52 117.8(3) . .
F53 C53 C54 120.3(2) . .
C52 C53 C54 121.9(3) . .
C53 C54 C55 116.6(2) . .
C53 C54 I2 121.07(19) . .
C55 C54 I2 122.3(2) . .
C54 I2 N33 175.50(9) . .
F55 C55 C54 120.3(2) . .
F55 C55 C56 117.9(2) . .
C54 C55 C56 121.8(3) . .
F56 C56 C51 120.4(2) . .
F56 C56 C55 118.5(2) . .
C51 C56 C55 121.1(2) . .
C62 C61 C66 117.5(3) . .
C62 C61 I3 120.8(2) . .
C66 C61 I3 121.6(2) . .
C61 I3 F66 47.36(8) . .
F62 C62 C61 120.0(2) . .
F62 C62 C66 118.6(2) . 2_756
C61 C62 C66 121.4(2) . 2_756
C62 F62 I4 138.62(16) . .
F66 C66 C62 118.4(2) . 2_756
F66 C66 C61 120.6(3) . .
C62 C66 C61 121.0(3) 2_756 .
C66 F66 I3 70.29(14) . .
C72 C71 C76 117.8(2) . .
C72 C71 I4 121.5(2) . .
C76 C71 I4 120.6(2) . .
C71 I4 F62 156.70(9) . .
F72 C72 C71 119.9(3) . .
F72 C72 C76 118.9(3) . 2_757
C71 C72 C76 121.1(3) . 2_757
F76 C76 C72 118.5(3) . 2_757
F76 C76 C71 120.4(3) . .
C72 C76 C71 121.0(2) 2_757 .

loop_
_geom_bond_atom_site_label_1
_geom_bond_atom_site_label_2
_geom_bond_distance
_geom_bond_site_symmetry_2
N11 C12 1.353(3) .
N11 C15 1.371(4) .
N11 H11 0.79(4) .
C12 N13 1.325(3) .
C12 C22 1.463(4) .
N13 C14 1.376(4) .
N13 I1 2.848(2) .
C14 C15 1.367(4) .
C14 H14A 0.9500 .
C15 H15A 0.9500 .
N21 C26 1.339(4) .
N21 C22 1.349(3) .
C22 C23 1.391(4) .
C23 C24 1.386(4) .
C23 H23A 0.9500 .
C24 C25 1.387(4) .
C24 H24A 0.9500 .
C25 C26 1.378(4) .
C25 H25A 0.9500 .
C26 H26A 0.9500 .
N31 C32 1.358(3) .
N31 C35 1.369(4) .
N31 H31 0.86(4) .
C32 N33 1.331(3) .
C32 C42 1.461(4) .
N33 C34 1.371(4) .
N33 I2 2.875(2) .
C34 C35 1.362(4) .
C34 H34A 0.9500 .
C35 H35A 0.9500 .
N41 C46 1.330(4) .
N41 C42 1.346(3) .
C42 C43 1.391(4) .
C43 C44 1.386(4) .
C43 H43A 0.9500 .
C44 C45 1.379(4) .
C44 H44A 0.9500 .
C45 C46 1.387(4) .
C45 H45A 0.9500 .
C46 H46A 0.9500 .
C51 C56 1.381(4) .
C51 C52 1.384(4) .
C51 I1 2.103(3) .
C52 F52 1.349(3) .
C52 C53 1.379(4) .
C53 F53 1.342(3) .
C53 C54 1.381(4) .
C54 C55 1.384(4) .
C54 I2 2.094(3) .
C55 F55 1.350(3) .
C55 C56 1.386(4) .
C56 F56 1.342(3) .
C61 C62 1.382(4) .
C61 C66 1.383(4) .
C61 I3 2.075(3) .
I3 F66 3.2146(18) .
C62 F62 1.344(3) .
C62 C66 1.383(4) 2_756
F62 I4 3.1271(17) .
C66 F66 1.342(3) .
C66 C62 1.383(4) 2_756
C71 C72 1.373(4) .
C71 C76 1.386(4) .
C71 I4 2.066(3) .
C72 F72 1.340(3) .
C72 C76 1.375(4) 2_757
C76 F76 1.342(3) .
C76 C72 1.375(4) 2_757

loop_
_geom_hbond_atom_site_label_D
_geom_hbond_atom_site_label_H
_geom_hbond_atom_site_label_A
_geom_hbond_distance_DH
_geom_hbond_distance_HA
_geom_hbond_distance_DA
_geom_hbond_angle_DHA
_geom_hbond_site_symmetry_A
N11 H11 N41 0.79(4) 2.11(4) 2.882(3) 166(4) 1_456
N31 H31 N21 0.86(4) 2.10(4) 2.943(3) 166(3) 1_654

loop_
_geom_torsion_atom_site_label_1
_geom_torsion_atom_site_label_2
_geom_torsion_atom_site_label_3
_geom_torsion_atom_site_label_4
_geom_torsion
_geom_torsion_site_symmetry_1
_geom_torsion_site_symmetry_4
C15 N11 C12 N13 0.1(3) . .
C15 N11 C12 C22 -179.4(2) . .
N11 C12 N13 C14 0.3(3) . .
C22 C12 N13 C14 179.7(3) . .
N11 C12 N13 I1 173.5(2) . .
C22 C12 N13 I1 -7.1(5) . .
C12 N13 C14 C15 -0.6(3) . .
I1 N13 C14 C15 -176.02(18) . .
N13 C14 C15 N11 0.6(3) . .
C12 N11 C15 C14 -0.4(3) . .
C26 N21 C22 C23 -0.5(4) . .
C26 N21 C22 C12 179.5(3) . .
N13 C12 C22 N21 171.1(3) . .
N11 C12 C22 N21 -9.5(4) . .
N13 C12 C22 C23 -8.9(4) . .
N11 C12 C22 C23 170.5(3) . .
N21 C22 C23 C24 -0.1(4) . .
C12 C22 C23 C24 179.9(3) . .
C22 C23 C24 C25 0.6(5) . .
C23 C24 C25 C26 -0.6(5) . .
C22 N21 C26 C25 0.5(5) . .
C24 C25 C26 N21 0.0(5) . .
C35 N31 C32 N33 -0.3(3) . .
C35 N31 C32 C42 177.5(3) . .
N31 C32 N33 C34 0.3(3) . .
C42 C32 N33 C34 -177.4(3) . .
N31 C32 N33 I2 -161.9(2) . .
C42 C32 N33 I2 20.4(5) . .
C32 N33 C34 C35 -0.3(4) . .
I2 N33 C34 C35 167.4(2) . .
N33 C34 C35 N31 0.1(4) . .
C32 N31 C35 C34 0.1(3) . .
C46 N41 C42 C43 0.2(4) . .
C46 N41 C42 C32 -178.9(2) . .
N33 C32 C42 N41 164.1(3) . .
N31 C32 C42 N41 -13.4(4) . .
N33 C32 C42 C43 -15.0(4) . .
N31 C32 C42 C43 167.6(3) . .
N41 C42 C43 C44 -1.6(4) . .
C32 C42 C43 C44 177.4(3) . .
C42 C43 C44 C45 1.3(4) . .
C43 C44 C45 C46 0.3(4) . .
C42 N41 C46 C45 1.6(4) . .
C44 C45 C46 N41 -1.9(5) . .
C56 C51 I1 N13 -164.3(8) . .
C52 C51 I1 N13 14.4(10) . .
C12 N13 I1 C51 -175.4(8) . .
C14 N13 I1 C51 -2.5(10) . .
C56 C51 C52 F52 -177.8(3) . .
I1 C51 C52 F52 3.4(4) . .
C56 C51 C52 C53 1.3(4) . .
I1 C51 C52 C53 -177.5(2) . .
F52 C52 C53 F53 -1.9(4) . .
C51 C52 C53 F53 179.0(3) . .
F52 C52 C53 C54 178.5(3) . .
C51 C52 C53 C54 -0.6(5) . .
F53 C53 C54 C55 179.6(3) . .
C52 C53 C54 C55 -0.9(4) . .
F53 C53 C54 I2 0.3(4) . .
C52 C53 C54 I2 179.9(2) . .
C53 C54 I2 N33 127.4(11) . .
C55 C54 I2 N33 -51.8(13) . .
C32 N33 I2 C54 149.1(11) . .
C34 N33 I2 C54 -12.2(13) . .
C53 C54 C55 F55 -178.8(2) . .
I2 C54 C55 F55 0.5(4) . .
C53 C54 C55 C56 1.6(4) . .
I2 C54 C55 C56 -179.1(2) . .
C52 C51 C56 F56 178.1(2) . .
I1 C51 C56 F56 -3.2(4) . .
C52 C51 C56 C55 -0.5(4) . .
I1 C51 C56 C55 178.2(2) . .
F55 C55 C56 F56 0.8(4) . .
C54 C55 C56 F56 -179.6(2) . .
F55 C55 C56 C51 179.5(2) . .
C54 C55 C56 C51 -0.9(4) . .
C62 C61 I3 F66 -178.9(3) . .
C66 C61 I3 F66 -2.29(18) . .
C66 C61 C62 F62 179.6(2) . .
I3 C61 C62 F62 -3.6(4) . .
C66 C61 C62 C66 -0.8(4) . 2_756
I3 C61 C62 C66 176.0(2) . 2_756
C61 C62 F62 I4 -177.40(17) . .
C66 C62 F62 I4 3.0(4) 2_756 .
C62 C61 C66 F66 -178.6(2) . .
I3 C61 C66 F66 4.7(4) . .
C62 C61 C66 C62 0.8(4) . 2_756
I3 C61 C66 C62 -176.0(2) . 2_756
C62 C66 F66 I3 177.9(3) 2_756 .
C61 C66 F66 I3 -2.7(2) . .
C61 I3 F66 C66 2.13(17) . .
C72 C71 I4 F62 116.0(3) . .
C76 C71 I4 F62 -62.3(4) . .
C62 F62 I4 C71 106.1(3) . .
C76 C71 C72 F72 -179.5(3) . .
I4 C71 C72 F72 2.2(4) . .
C76 C71 C72 C76 -1.6(5) . 2_757
I4 C71 C72 C76 -179.9(2) . 2_757
C72 C71 C76 F76 -178.0(3) . .
I4 C71 C76 F76 0.4(4) . .
C72 C71 C76 C72 1.6(5) . 2_757
I4 C71 C76 C72 179.9(2) . 2_757
